data_1568432
loop_
_publ_author_name
'Liu, Han-Ying'
'Neale, Samuel E.'
'Hill, Michael S.'
'Mahon, Mary F.'
'McMullin, Claire L.'

_publ_section_title
;
 Structural snapshots of an Al-Cu bond-mediated transformation of terminal
 acetylenes.
;
_journal_issue 11
_journal_name_full 'Chemical science'
_journal_page_first 2866
_journal_page_last 2876
_journal_paper_doi 10.1039/d3sc00240c
_journal_volume 14
_journal_year 2023
_chemical_formula_moiety '4(C47 H80 Al Cu N4 Si2)'
_chemical_formula_sum 'C188 H320 Al4 Cu4 N16 Si8'
_chemical_formula_weight 3391.38
_space_group_crystal_system monoclinic
_space_group_IT_number 14
_space_group_name_Hall '-P 2ybc'
_space_group_name_H-M_alt 'P 1 21/c 1'
_atom_sites_solution_hydrogens mixed
_atom_sites_solution_primary dual
_audit_creation_date 2022-02-21
_audit_creation_method
;
Olex2 1.5
(compiled 2021.12.09 svn.r5202d8cf for OlexSys, GUI svn.r6439)
;
_audit_update_record
;
2023-01-04 deposited with the CCDC.	2023-02-15 downloaded from the CCDC.
;
_cell_angle_alpha 90
_cell_angle_beta 100.576(2)
_cell_angle_gamma 90
_cell_formula_units_Z 1
_cell_length_a 16.2074(3)
_cell_length_b 12.7848(2)
_cell_length_c 24.4265(5)
_cell_measurement_reflns_used 16749
_cell_measurement_temperature 150.0(2)
_cell_measurement_theta_max 29.7400
_cell_measurement_theta_min 3.2560
_cell_volume 4975.39(16)
_computing_cell_refinement 'CrysAlisPro 1.171.39.46 (Rigaku OD, 2018)'
_computing_data_collection 'CrysAlisPro 1.171.39.46 (Rigaku OD, 2018)'
_computing_data_reduction 'CrysAlisPro 1.171.39.46 (Rigaku OD, 2018)'
_computing_molecular_graphics 'Olex2 1.5 (Dolomanov et al., 2009)'
_computing_publication_material 'Olex2 1.5 (Dolomanov et al., 2009)'
_computing_structure_refinement 'SHELXL 2014/3 (Sheldrick, 2015)'
_computing_structure_solution 'SHELXT 2018/2 (Sheldrick, 2018)'
_diffrn_ambient_environment N~2~
_diffrn_ambient_temperature 150.0(2)
_diffrn_detector 'CCD plate'
_diffrn_detector_area_resol_mean 16.1468
_diffrn_detector_type EosS2
_diffrn_measured_fraction_theta_full 0.998
_diffrn_measured_fraction_theta_max 0.888
_diffrn_measurement_device 'four-circle diffractometer'
_diffrn_measurement_device_type 'New Xcalibur, EosS2'
_diffrn_measurement_method '\w scans'
_diffrn_radiation_monochromator graphite
_diffrn_radiation_probe x-ray
_diffrn_radiation_type 'Mo K\a'
_diffrn_radiation_wavelength 0.71073
_diffrn_reflns_av_R_equivalents 0.0315
_diffrn_reflns_av_unetI/netI 0.0342
_diffrn_reflns_Laue_measured_fraction_full 0.998
_diffrn_reflns_Laue_measured_fraction_max 0.888
_diffrn_reflns_limit_h_max 21
_diffrn_reflns_limit_h_min -22
_diffrn_reflns_limit_k_max 18
_diffrn_reflns_limit_k_min -14
_diffrn_reflns_limit_l_max 32
_diffrn_reflns_limit_l_min -32
_diffrn_reflns_number 52870
_diffrn_reflns_point_group_measured_fraction_full 0.998
_diffrn_reflns_point_group_measured_fraction_max 0.888
_diffrn_reflns_theta_full 25.242
_diffrn_reflns_theta_max 30.376
_diffrn_reflns_theta_min 3.000
_diffrn_source 'fine-focus sealed X-ray tube'
_diffrn_source_type 'Enhance (Mo) X-ray Source'
_exptl_absorpt_coefficient_mu 0.538
_exptl_absorpt_correction_T_max 1.00000
_exptl_absorpt_correction_T_min 0.92897
_exptl_absorpt_correction_type multi-scan
_exptl_absorpt_process_details
;
CrysAlisPro 1.171.39.46 (Rigaku Oxford Diffraction, 2018)
Empirical absorption correction using spherical harmonics,
 implemented in SCALE3 ABSPACK scaling algorithm.
;
_exptl_crystal_colour colourless
_exptl_crystal_colour_primary colourless
_exptl_crystal_density_diffrn 1.132
_exptl_crystal_description block
_exptl_crystal_F_000 1840
_exptl_crystal_size_max 0.412
_exptl_crystal_size_mid 0.35
_exptl_crystal_size_min 0.169
_refine_diff_density_max 0.465
_refine_diff_density_min -0.345
_refine_diff_density_rms 0.051
_refine_ls_extinction_method none
_refine_ls_goodness_of_fit_ref 1.030
_refine_ls_hydrogen_treatment mixed
_refine_ls_matrix_type full
_refine_ls_number_parameters 520
_refine_ls_number_reflns 13342
_refine_ls_number_restraints 0
_refine_ls_restrained_S_all 1.030
_refine_ls_R_factor_all 0.0537
_refine_ls_R_factor_gt 0.0368
_refine_ls_shift/su_max 0.003
_refine_ls_shift/su_mean 0.000
_refine_ls_structure_factor_coef Fsqd
_refine_ls_weighting_details 'w=1/[\s^2^(Fo^2^)+(0.0404P)^2^+1.7548P] where P=(Fo^2^+2Fc^2^)/3'
_refine_ls_weighting_scheme calc
_refine_ls_wR_factor_gt 0.0853
_refine_ls_wR_factor_ref 0.0928
_reflns_Friedel_coverage 0.000
_reflns_number_gt 10619
_reflns_number_total 13342
_reflns_threshold_expression 'I > 2\s(I)'
_cod_data_source_file d3sc00240c2.cif
_cod_data_source_block e21msh29
_cod_depositor_comments 'Adding full bibliography for 1568428--1568438.cif.'
_cod_database_code 1568432
_shelxl_version_number 2014-3
_shelx_space_group_comment
;
The symmetry employed for this shelxl refinement is uniquely defined
by the following loop, which should always be used as a source of
symmetry information in preference to the above space-group names.
They are only intended as comments.
;
_shelx_estimated_absorpt_t_max 0.915
_shelx_estimated_absorpt_t_min 0.809
_olex2_refinement_description
;
1. Fixed Uiso
 At 1.2 times of:
  All C(H) groups, All C(H,H) groups
 At 1.5 times of:
  All C(H,H,H) groups
2. Others
 Fixed Uiso: H1(0.05)
3.a Ternary CH refined with riding coordinates:
 C7(H7), C10(H10), C25(H25), C28(H28), C32(H32), C39(H39)
3.b Secondary CH2 refined with riding coordinates:
 C15(H15A,H15B), C16(H16A,H16B)
3.c Aromatic/amide H refined with riding coordinates:
 C3(H3), C4(H4), C5(H5), C21(H21), C22(H22), C23(H23)
3.d Idealised Me refined as rotating group:
 C8(H8A,H8B,H8C), C9(H9A,H9B,H9C), C11(H11A,H11B,H11C), C12(H12A,H12B,H12C),
 C13(H13A,H13B,H13C), C14(H14A,H14B,H14C), C17(H17A,H17B,H17C), C18(H18A,H18B,
 H18C), C26(H26A,H26B,H26C), C27(H27A,H27B,H27C), C29(H29A,H29B,H29C), C30(H30A,
 H30B,H30C), C33(H33A,H33B,H33C), C34(H34A,H34B,H34C), C36(H36A,H36B,H36C),
 C38(H38A,H38B,H38C), C40(H40A,H40B,H40C), C41(H41A,H41B,H41C), C45(H45A,H45B,
 H45C), C46(H46A,H46B,H46C), C47(H47A,H47B,H47C)
;

loop_
_space_group_symop_operation_xyz
'x, y, z'
'-x, y+1/2, -z+1/2'
'-x, -y, -z'
'x, -y-1/2, z-1/2'

loop_
_atom_site_label
_atom_site_type_symbol
_atom_site_fract_x
_atom_site_fract_y
_atom_site_fract_z
_atom_site_U_iso_or_equiv
_atom_site_adp_type
_atom_site_occupancy
_atom_site_site_symmetry_order
_atom_site_calc_flag
_atom_site_refinement_flags_posn
_atom_site_refinement_flags_adp
_atom_site_refinement_flags_occupancy
_atom_site_disorder_assembly
_atom_site_disorder_group
Cu1 Cu 0.71672(2) 0.49172(2) 0.42604(2) 0.01984(5) Uani 1 1 d . . . . .
H1 H 0.8140(13) 0.4435(16) 0.4107(8) 0.050 Uiso 1 1 d . U . . .
Si1 Si 0.79786(3) 0.14825(3) 0.30763(2) 0.02727(10) Uani 1 1 d . . . . .
Si2 Si 0.87179(3) 0.40337(4) 0.24725(2) 0.02617(10) Uani 1 1 d . . . . .
Al1 Al 0.77033(2) 0.37933(3) 0.34859(2) 0.01649(9) Uani 1 1 d . . . . .
N1 N 0.79856(7) 0.24076(9) 0.35970(5) 0.0205(2) Uani 1 1 d . . . . .
N2 N 0.79530(7) 0.43810(10) 0.28463(5) 0.0199(2) Uani 1 1 d . . . . .
N3 N 0.70732(8) 0.65983(10) 0.51166(5) 0.0242(3) Uani 1 1 d . . . . .
N4 N 0.75768(8) 0.51494(10) 0.54786(5) 0.0223(3) Uani 1 1 d . . . . .
C1 C 0.81559(9) 0.20137(11) 0.41592(6) 0.0223(3) Uani 1 1 d . . . . .
C2 C 0.74978(10) 0.16404(12) 0.44144(7) 0.0270(3) Uani 1 1 d . . . . .
C3 C 0.76937(12) 0.11856(13) 0.49401(8) 0.0354(4) Uani 1 1 d . . . . .
H3 H 0.7262 0.0933 0.5107 0.042 Uiso 1 1 calc R U . . .
C4 C 0.85107(12) 0.10992(14) 0.52203(8) 0.0402(4) Uani 1 1 d . . . . .
H4 H 0.8629 0.0780 0.5568 0.048 Uiso 1 1 calc R U . . .
C5 C 0.91514(11) 0.14930(14) 0.49781(7) 0.0358(4) Uani 1 1 d . . . . .
H5 H 0.9702 0.1448 0.5170 0.043 Uiso 1 1 calc R U . . .
C6 C 0.89911(10) 0.19542(12) 0.44545(7) 0.0265(3) Uani 1 1 d . . . . .
C7 C 0.65792(10) 0.16934(13) 0.41279(8) 0.0328(4) Uani 1 1 d . . . . .
H7 H 0.6550 0.2099 0.3784 0.039 Uiso 1 1 calc R U . . .
C8 C 0.62186(12) 0.06046(15) 0.39684(10) 0.0504(5) Uani 1 1 d . . . . .
H8A H 0.6550 0.0265 0.3733 0.076 Uiso 1 1 calc R U . . .
H8B H 0.5650 0.0670 0.3773 0.076 Uiso 1 1 calc R U . . .
H8C H 0.6230 0.0196 0.4299 0.076 Uiso 1 1 calc R U . . .
C9 C 0.60383(12) 0.22483(16) 0.44900(9) 0.0440(5) Uani 1 1 d . . . . .
H9A H 0.6038 0.1850 0.4823 0.066 Uiso 1 1 calc R U . . .
H9B H 0.5474 0.2312 0.4287 0.066 Uiso 1 1 calc R U . . .
H9C H 0.6263 0.2932 0.4587 0.066 Uiso 1 1 calc R U . . .
C10 C 0.97211(10) 0.23697(15) 0.42093(7) 0.0339(4) Uani 1 1 d . . . . .
H10 H 0.9499 0.2575 0.3824 0.041 Uiso 1 1 calc R U . . .
C11 C 1.01086(13) 0.33395(16) 0.45143(9) 0.0460(5) Uani 1 1 d . . . . .
H11A H 1.0321 0.3169 0.4897 0.069 Uiso 1 1 calc R U . . .
H11B H 0.9690 0.3876 0.4495 0.069 Uiso 1 1 calc R U . . .
H11C H 1.0560 0.3586 0.4343 0.069 Uiso 1 1 calc R U . . .
C12 C 1.03950(13) 0.1543(2) 0.41924(12) 0.0632(7) Uani 1 1 d . . . . .
H12A H 1.0815 0.1819 0.4002 0.095 Uiso 1 1 calc R U . . .
H12B H 1.0144 0.0935 0.3999 0.095 Uiso 1 1 calc R U . . .
H12C H 1.0649 0.1354 0.4566 0.095 Uiso 1 1 calc R U . . .
C13 C 0.69149(11) 0.14070(15) 0.26210(8) 0.0378(4) Uani 1 1 d . . . . .
H13A H 0.6520 0.1123 0.2830 0.057 Uiso 1 1 calc R U . . .
H13B H 0.6941 0.0964 0.2307 0.057 Uiso 1 1 calc R U . . .
H13C H 0.6739 0.2095 0.2492 0.057 Uiso 1 1 calc R U . . .
C14 C 0.82674(13) 0.01585(13) 0.33801(10) 0.0454(5) Uani 1 1 d . . . . .
H14A H 0.8851 0.0152 0.3550 0.068 Uiso 1 1 calc R U . . .
H14B H 0.8167 -0.0358 0.3090 0.068 Uiso 1 1 calc R U . . .
H14C H 0.7933 0.0002 0.3656 0.068 Uiso 1 1 calc R U . . .
C15 C 0.87532(10) 0.17542(14) 0.26112(7) 0.0352(4) Uani 1 1 d . . . . .
H15A H 0.9294 0.1881 0.2847 0.042 Uiso 1 1 calc R U . . .
H15B H 0.8807 0.1124 0.2400 0.042 Uiso 1 1 calc R U . . .
C16 C 0.85739(10) 0.26673(15) 0.21969(7) 0.0346(4) Uani 1 1 d . . . . .
H16A H 0.7998 0.2600 0.2002 0.042 Uiso 1 1 calc R U . . .
H16B H 0.8931 0.2581 0.1922 0.042 Uiso 1 1 calc R U . . .
C17 C 0.86729(13) 0.48974(18) 0.18498(8) 0.0457(5) Uani 1 1 d . . . . .
H17A H 0.8191 0.4718 0.1575 0.069 Uiso 1 1 calc R U . . .
H17B H 0.9172 0.4803 0.1696 0.069 Uiso 1 1 calc R U . . .
H17C H 0.8632 0.5614 0.1959 0.069 Uiso 1 1 calc R U . . .
C18 C 0.98057(10) 0.41331(15) 0.28928(7) 0.0344(4) Uani 1 1 d . . . . .
H18A H 0.9957 0.4856 0.2948 0.052 Uiso 1 1 calc R U . . .
H18B H 1.0194 0.3792 0.2698 0.052 Uiso 1 1 calc R U . . .
H18C H 0.9823 0.3802 0.3248 0.052 Uiso 1 1 calc R U . . .
C19 C 0.74817(9) 0.53267(12) 0.26951(6) 0.0220(3) Uani 1 1 d . . . . .
C20 C 0.77642(10) 0.62869(12) 0.29489(7) 0.0277(3) Uani 1 1 d . . . . .
C21 C 0.72523(12) 0.71675(14) 0.28456(8) 0.0395(4) Uani 1 1 d . . . . .
H21 H 0.7432 0.7797 0.3018 0.047 Uiso 1 1 calc R U . . .
C22 C 0.64859(13) 0.71257(15) 0.24932(9) 0.0440(5) Uani 1 1 d . . . . .
H22 H 0.6142 0.7713 0.2440 0.053 Uiso 1 1 calc R U . . .
C23 C 0.62318(11) 0.62032(15) 0.22190(8) 0.0367(4) Uani 1 1 d . . . . .
H23 H 0.5724 0.6185 0.1969 0.044 Uiso 1 1 calc R U . . .
C24 C 0.67168(10) 0.53003(13) 0.23071(6) 0.0266(3) Uani 1 1 d . . . . .
C25 C 0.86289(10) 0.63978(14) 0.33119(7) 0.0315(4) Uani 1 1 d . . . . .
H25 H 0.8870 0.5697 0.3381 0.038 Uiso 1 1 calc R U . . .
C26 C 0.92053(13) 0.70356(18) 0.30084(9) 0.0514(5) Uani 1 1 d . . . . .
H26A H 0.8979 0.7726 0.2935 0.077 Uiso 1 1 calc R U . . .
H26B H 0.9245 0.6699 0.2663 0.077 Uiso 1 1 calc R U . . .
H26C H 0.9753 0.7082 0.3237 0.077 Uiso 1 1 calc R U . . .
C27 C 0.86151(13) 0.69114(15) 0.38717(8) 0.0436(5) Uani 1 1 d . . . . .
H27A H 0.9173 0.6921 0.4088 0.065 Uiso 1 1 calc R U . . .
H27B H 0.8253 0.6522 0.4067 0.065 Uiso 1 1 calc R U . . .
H27C H 0.8411 0.7615 0.3814 0.065 Uiso 1 1 calc R U . . .
C28 C 0.64064(10) 0.43139(14) 0.19845(7) 0.0308(4) Uani 1 1 d . . . . .
H28 H 0.6834 0.3772 0.2087 0.037 Uiso 1 1 calc R U . . .
C29 C 0.55878(11) 0.39068(15) 0.21323(7) 0.0374(4) Uani 1 1 d . . . . .
H29A H 0.5162 0.4434 0.2050 0.056 Uiso 1 1 calc R U . . .
H29B H 0.5675 0.3740 0.2522 0.056 Uiso 1 1 calc R U . . .
H29C H 0.5413 0.3290 0.1918 0.056 Uiso 1 1 calc R U . . .
C30 C 0.62925(13) 0.4478(2) 0.13530(8) 0.0490(5) Uani 1 1 d . . . . .
H30A H 0.6131 0.3829 0.1166 0.074 Uiso 1 1 calc R U . . .
H30B H 0.6811 0.4715 0.1260 0.074 Uiso 1 1 calc R U . . .
H30C H 0.5864 0.4992 0.1239 0.074 Uiso 1 1 calc R U . . .
C31 C 0.72681(9) 0.56062(11) 0.49816(6) 0.0215(3) Uani 1 1 d . . . . .
C32 C 0.67725(11) 0.73907(12) 0.46879(7) 0.0306(3) Uani 1 1 d . . . . .
H32 H 0.6716 0.7040 0.4326 0.037 Uiso 1 1 calc R U . . .
C33 C 0.59069(12) 0.78170(15) 0.47310(9) 0.0423(4) Uani 1 1 d . . . . .
H33A H 0.5954 0.8270 0.5049 0.063 Uiso 1 1 calc R U . . .
H33B H 0.5538 0.7246 0.4772 0.063 Uiso 1 1 calc R U . . .
H33C H 0.5684 0.8203 0.4400 0.063 Uiso 1 1 calc R U . . .
C34 C 0.74195(13) 0.82619(14) 0.46920(9) 0.0423(4) Uani 1 1 d . . . . .
H34A H 0.7289 0.8655 0.4352 0.063 Uiso 1 1 calc R U . . .
H34B H 0.7969 0.7961 0.4723 0.063 Uiso 1 1 calc R U . . .
H34C H 0.7408 0.8717 0.5003 0.063 Uiso 1 1 calc R U . . .
C35 C 0.72647(10) 0.67535(13) 0.56941(7) 0.0283(3) Uani 1 1 d . . . . .
C36 C 0.71250(13) 0.77468(15) 0.59884(8) 0.0436(5) Uani 1 1 d . . . . .
H36A H 0.7426 0.8306 0.5851 0.065 Uiso 1 1 calc R U . . .
H36B H 0.7324 0.7664 0.6381 0.065 Uiso 1 1 calc R U . . .
H36C H 0.6536 0.7908 0.5922 0.065 Uiso 1 1 calc R U . . .
C37 C 0.75794(9) 0.58450(13) 0.59197(6) 0.0265(3) Uani 1 1 d . . . . .
C38 C 0.78995(11) 0.56138(16) 0.65212(7) 0.0373(4) Uani 1 1 d . . . . .
H38A H 0.7646 0.4981 0.6623 0.056 Uiso 1 1 calc R U . . .
H38B H 0.7760 0.6182 0.6745 0.056 Uiso 1 1 calc R U . . .
H38C H 0.8498 0.5530 0.6582 0.056 Uiso 1 1 calc R U . . .
C39 C 0.78537(10) 0.40439(12) 0.55147(7) 0.0262(3) Uani 1 1 d . . . . .
H39 H 0.7780 0.3783 0.5132 0.031 Uiso 1 1 calc R U . . .
C40 C 0.72976(12) 0.33748(15) 0.58126(8) 0.0410(4) Uani 1 1 d . . . . .
H40A H 0.7454 0.2653 0.5795 0.062 Uiso 1 1 calc R U . . .
H40B H 0.6722 0.3461 0.5636 0.062 Uiso 1 1 calc R U . . .
H40C H 0.7366 0.3588 0.6195 0.062 Uiso 1 1 calc R U . . .
C41 C 0.87808(11) 0.39386(16) 0.57604(9) 0.0452(5) Uani 1 1 d . . . . .
H41A H 0.8876 0.4138 0.6146 0.068 Uiso 1 1 calc R U . . .
H41B H 0.9100 0.4386 0.5562 0.068 Uiso 1 1 calc R U . . .
H41C H 0.8953 0.3226 0.5729 0.068 Uiso 1 1 calc R U . . .
C42 C 0.65534(9) 0.41986(11) 0.35402(6) 0.0199(3) Uani 1 1 d . . . . .
C43 C 0.59717(9) 0.46345(12) 0.37122(6) 0.0208(3) Uani 1 1 d . . . . .
C44 C 0.51115(9) 0.50068(13) 0.37425(6) 0.0253(3) Uani 1 1 d . . . . .
C45 C 0.49707(11) 0.49734(15) 0.43422(7) 0.0341(4) Uani 1 1 d . . . . .
H45A H 0.5024 0.4266 0.4476 0.051 Uiso 1 1 calc R U . . .
H45B H 0.4418 0.5228 0.4358 0.051 Uiso 1 1 calc R U . . .
H45C H 0.5381 0.5405 0.4571 0.051 Uiso 1 1 calc R U . . .
C46 C 0.50003(11) 0.61217(14) 0.35104(7) 0.0335(4) Uani 1 1 d . . . . .
H46A H 0.5411 0.6572 0.3725 0.050 Uiso 1 1 calc R U . . .
H46B H 0.4448 0.6369 0.3532 0.050 Uiso 1 1 calc R U . . .
H46C H 0.5072 0.6123 0.3129 0.050 Uiso 1 1 calc R U . . .
C47 C 0.44822(10) 0.42772(15) 0.33841(8) 0.0368(4) Uani 1 1 d . . . . .
H47A H 0.4544 0.4333 0.3002 0.055 Uiso 1 1 calc R U . . .
H47B H 0.3922 0.4473 0.3418 0.055 Uiso 1 1 calc R U . . .
H47C H 0.4587 0.3569 0.3508 0.055 Uiso 1 1 calc R U . . .

loop_
_atom_site_aniso_label
_atom_site_aniso_U_11
_atom_site_aniso_U_22
_atom_site_aniso_U_33
_atom_site_aniso_U_23
_atom_site_aniso_U_13
_atom_site_aniso_U_12
Cu1 0.02320(10) 0.01801(9) 0.01835(9) 0.00061(7) 0.00391(7) 0.00238(7)
Si1 0.0240(2) 0.0218(2) 0.0341(2) -0.01123(18) 0.00028(17) 0.00187(17)
Si2 0.0204(2) 0.0380(3) 0.0217(2) -0.00401(18) 0.00806(15) 0.00121(18)
Al1 0.01625(19) 0.01606(19) 0.01732(19) -0.00075(16) 0.00349(15) 0.00196(16)
N1 0.0200(6) 0.0162(6) 0.0240(6) -0.0021(5) 0.0009(5) 0.0023(5)
N2 0.0190(6) 0.0227(6) 0.0189(6) -0.0002(5) 0.0057(4) 0.0021(5)
N3 0.0270(7) 0.0206(6) 0.0258(6) -0.0024(5) 0.0068(5) 0.0034(5)
N4 0.0211(6) 0.0249(6) 0.0209(6) -0.0002(5) 0.0037(5) 0.0023(5)
C1 0.0253(7) 0.0142(6) 0.0264(7) -0.0001(6) 0.0017(6) 0.0037(6)
C2 0.0274(8) 0.0159(7) 0.0370(9) 0.0043(6) 0.0040(6) 0.0018(6)
C3 0.0414(10) 0.0240(8) 0.0421(10) 0.0115(7) 0.0112(8) 0.0023(7)
C4 0.0515(11) 0.0321(9) 0.0353(9) 0.0138(8) 0.0030(8) 0.0090(8)
C5 0.0323(9) 0.0361(9) 0.0352(9) 0.0041(8) -0.0041(7) 0.0093(8)
C6 0.0250(8) 0.0236(8) 0.0295(8) -0.0012(6) 0.0009(6) 0.0049(6)
C7 0.0254(8) 0.0247(8) 0.0479(10) 0.0102(7) 0.0058(7) -0.0016(6)
C8 0.0349(10) 0.0325(10) 0.0790(16) 0.0097(10) -0.0019(10) -0.0095(8)
C9 0.0333(10) 0.0431(11) 0.0594(13) 0.0187(10) 0.0186(9) 0.0060(8)
C10 0.0215(8) 0.0476(11) 0.0305(8) -0.0020(8) -0.0004(6) 0.0009(7)
C11 0.0393(10) 0.0461(12) 0.0523(12) -0.0020(10) 0.0079(9) -0.0068(9)
C12 0.0323(11) 0.0696(16) 0.0895(18) -0.0250(14) 0.0157(11) 0.0038(11)
C13 0.0317(9) 0.0409(10) 0.0378(9) -0.0144(8) -0.0019(7) -0.0040(8)
C14 0.0468(11) 0.0223(9) 0.0643(13) -0.0131(9) 0.0028(10) 0.0057(8)
C15 0.0278(8) 0.0378(10) 0.0397(10) -0.0209(8) 0.0058(7) 0.0046(7)
C16 0.0266(8) 0.0496(11) 0.0285(8) -0.0168(8) 0.0072(6) 0.0040(8)
C17 0.0426(11) 0.0693(14) 0.0304(9) 0.0070(9) 0.0201(8) 0.0034(10)
C18 0.0216(8) 0.0453(10) 0.0377(9) -0.0064(8) 0.0095(7) -0.0003(7)
C19 0.0236(7) 0.0238(7) 0.0204(7) 0.0045(6) 0.0088(6) 0.0006(6)
C20 0.0296(8) 0.0247(8) 0.0314(8) 0.0028(6) 0.0122(6) -0.0034(6)
C21 0.0460(11) 0.0214(8) 0.0530(11) 0.0017(8) 0.0143(9) -0.0009(8)
C22 0.0460(11) 0.0288(9) 0.0569(12) 0.0121(9) 0.0090(9) 0.0136(8)
C23 0.0334(9) 0.0387(10) 0.0359(9) 0.0124(8) 0.0008(7) 0.0079(8)
C24 0.0272(8) 0.0306(8) 0.0222(7) 0.0066(6) 0.0048(6) 0.0022(6)
C25 0.0302(8) 0.0286(8) 0.0371(9) -0.0038(7) 0.0101(7) -0.0091(7)
C26 0.0415(11) 0.0590(14) 0.0578(13) -0.0011(11) 0.0202(9) -0.0205(10)
C27 0.0546(12) 0.0365(10) 0.0404(10) -0.0065(8) 0.0106(9) -0.0141(9)
C28 0.0274(8) 0.0380(9) 0.0247(8) -0.0011(7) -0.0011(6) 0.0026(7)
C29 0.0347(9) 0.0437(10) 0.0313(9) -0.0034(8) -0.0003(7) -0.0057(8)
C30 0.0428(11) 0.0764(15) 0.0267(9) -0.0047(10) 0.0035(8) -0.0018(11)
C31 0.0218(7) 0.0201(7) 0.0234(7) -0.0003(6) 0.0061(6) 0.0015(6)
C32 0.0377(9) 0.0209(7) 0.0338(8) 0.0013(7) 0.0079(7) 0.0074(7)
C33 0.0405(10) 0.0328(9) 0.0533(12) 0.0001(9) 0.0080(9) 0.0149(8)
C34 0.0532(12) 0.0235(8) 0.0527(12) 0.0030(8) 0.0166(9) 0.0006(8)
C35 0.0257(8) 0.0319(9) 0.0283(8) -0.0093(7) 0.0079(6) -0.0011(7)
C36 0.0508(12) 0.0386(10) 0.0423(10) -0.0175(9) 0.0108(9) 0.0051(9)
C37 0.0222(7) 0.0356(9) 0.0221(7) -0.0061(6) 0.0056(6) -0.0005(6)
C38 0.0311(9) 0.0559(12) 0.0236(8) -0.0058(8) 0.0018(7) 0.0012(8)
C39 0.0271(8) 0.0247(8) 0.0263(8) 0.0033(6) 0.0039(6) 0.0055(6)
C40 0.0488(11) 0.0350(10) 0.0425(10) 0.0125(8) 0.0168(8) 0.0057(8)
C41 0.0300(9) 0.0421(11) 0.0600(13) -0.0042(10) -0.0012(8) 0.0117(8)
C42 0.0208(7) 0.0212(7) 0.0172(6) 0.0007(5) 0.0022(5) -0.0003(6)
C43 0.0213(7) 0.0229(7) 0.0179(7) 0.0023(5) 0.0029(5) 0.0018(6)
C44 0.0186(7) 0.0324(8) 0.0254(7) 0.0012(6) 0.0056(6) 0.0059(6)
C45 0.0290(8) 0.0451(10) 0.0314(9) 0.0037(8) 0.0139(7) 0.0109(8)
C46 0.0285(8) 0.0356(9) 0.0360(9) 0.0054(7) 0.0046(7) 0.0124(7)
C47 0.0190(8) 0.0485(11) 0.0423(10) -0.0018(8) 0.0037(7) -0.0003(7)

loop_
_atom_type_symbol
_atom_type_description
_atom_type_scat_dispersion_real
_atom_type_scat_dispersion_imag
_atom_type_scat_source
C C 0.0033 0.0016 'International Tables Vol C Tables 4.2.6.8 and 6.1.1.4'
H H 0.0000 0.0000 'International Tables Vol C Tables 4.2.6.8 and 6.1.1.4'
Al Al 0.0645 0.0514 'International Tables Vol C Tables 4.2.6.8 and 6.1.1.4'
Cu Cu 0.3201 1.2651 'International Tables Vol C Tables 4.2.6.8 and 6.1.1.4'
N N 0.0061 0.0033 'International Tables Vol C Tables 4.2.6.8 and 6.1.1.4'
Si Si 0.0817 0.0704 'International Tables Vol C Tables 4.2.6.8 and 6.1.1.4'

loop_
_geom_angle_atom_site_label_1
_geom_angle_atom_site_label_2
_geom_angle_atom_site_label_3
_geom_angle
_geom_angle_site_symmetry_1
_geom_angle_site_symmetry_3
_geom_angle_publ_flag
Al1 Cu1 H1 41.2(7) . . ?
C31 Cu1 H1 114.4(7) . . ?
C31 Cu1 Al1 155.14(4) . . ?
C31 Cu1 C42 156.34(6) . . ?
C31 Cu1 C43 123.31(6) . . ?
C42 Cu1 H1 88.5(7) . . ?
C42 Cu1 Al1 47.24(4) . . ?
C42 Cu1 C43 33.68(5) . . ?
C43 Cu1 H1 122.1(7) . . ?
C43 Cu1 Al1 80.90(4) . . ?
N1 Si1 C13 110.57(7) . . ?
N1 Si1 C14 110.98(8) . . ?
N1 Si1 C15 113.77(7) . . ?
C14 Si1 C13 108.92(9) . . ?
C14 Si1 C15 105.15(9) . . ?
C15 Si1 C13 107.18(8) . . ?
N2 Si2 C16 112.08(7) . . ?
N2 Si2 C17 110.71(8) . . ?
N2 Si2 C18 112.77(7) . . ?
C16 Si2 C18 107.64(8) . . ?
C17 Si2 C16 105.96(9) . . ?
C17 Si2 C18 107.33(9) . . ?
Cu1 Al1 H1 42.4(7) . . ?
N1 Al1 Cu1 121.57(4) . . ?
N1 Al1 H1 105.9(7) . . ?
N1 Al1 N2 115.51(6) . . ?
N1 Al1 C42 117.29(6) . . ?
N2 Al1 Cu1 122.43(4) . . ?
N2 Al1 H1 115.1(7) . . ?
N2 Al1 C42 107.97(6) . . ?
C42 Al1 Cu1 50.78(4) . . ?
C42 Al1 H1 93.2(7) . . ?
Si1 N1 Al1 125.52(7) . . ?
C1 N1 Si1 115.76(9) . . ?
C1 N1 Al1 118.47(9) . . ?
Si2 N2 Al1 129.31(7) . . ?
C19 N2 Si2 118.56(9) . . ?
C19 N2 Al1 111.74(9) . . ?
C31 N3 C32 121.94(13) . . ?
C31 N3 C35 110.93(13) . . ?
C35 N3 C32 126.93(13) . . ?
C31 N4 C37 111.37(13) . . ?
C31 N4 C39 121.46(12) . . ?
C37 N4 C39 127.16(13) . . ?
C2 C1 N1 120.68(13) . . ?
C2 C1 C6 119.07(14) . . ?
C6 C1 N1 120.20(13) . . ?
C1 C2 C7 122.30(14) . . ?
C3 C2 C1 119.02(15) . . ?
C3 C2 C7 118.66(15) . . ?
C2 C3 H3 119.1 . . ?
C4 C3 C2 121.80(16) . . ?
C4 C3 H3 119.1 . . ?
C3 C4 H4 120.4 . . ?
C3 C4 C5 119.15(16) . . ?
C5 C4 H4 120.4 . . ?
C4 C5 H5 119.3 . . ?
C4 C5 C6 121.39(16) . . ?
C6 C5 H5 119.3 . . ?
C1 C6 C10 121.51(14) . . ?
C5 C6 C1 119.50(15) . . ?
C5 C6 C10 118.99(15) . . ?
C2 C7 H7 107.9 . . ?
C2 C7 C8 111.77(14) . . ?
C2 C7 C9 111.71(16) . . ?
C8 C7 H7 107.9 . . ?
C9 C7 H7 107.9 . . ?
C9 C7 C8 109.63(15) . . ?
C7 C8 H8A 109.5 . . ?
C7 C8 H8B 109.5 . . ?
C7 C8 H8C 109.5 . . ?
H8A C8 H8B 109.5 . . ?
H8A C8 H8C 109.5 . . ?
H8B C8 H8C 109.5 . . ?
C7 C9 H9A 109.5 . . ?
C7 C9 H9B 109.5 . . ?
C7 C9 H9C 109.5 . . ?
H9A C9 H9B 109.5 . . ?
H9A C9 H9C 109.5 . . ?
H9B C9 H9C 109.5 . . ?
C6 C10 H10 107.3 . . ?
C6 C10 C11 111.94(15) . . ?
C6 C10 C12 112.47(17) . . ?
C11 C10 H10 107.3 . . ?
C11 C10 C12 110.16(16) . . ?
C12 C10 H10 107.3 . . ?
C10 C11 H11A 109.5 . . ?
C10 C11 H11B 109.5 . . ?
C10 C11 H11C 109.5 . . ?
H11A C11 H11B 109.5 . . ?
H11A C11 H11C 109.5 . . ?
H11B C11 H11C 109.5 . . ?
C10 C12 H12A 109.5 . . ?
C10 C12 H12B 109.5 . . ?
C10 C12 H12C 109.5 . . ?
H12A C12 H12B 109.5 . . ?
H12A C12 H12C 109.5 . . ?
H12B C12 H12C 109.5 . . ?
Si1 C13 H13A 109.5 . . ?
Si1 C13 H13B 109.5 . . ?
Si1 C13 H13C 109.5 . . ?
H13A C13 H13B 109.5 . . ?
H13A C13 H13C 109.5 . . ?
H13B C13 H13C 109.5 . . ?
Si1 C14 H14A 109.5 . . ?
Si1 C14 H14B 109.5 . . ?
Si1 C14 H14C 109.5 . . ?
H14A C14 H14B 109.5 . . ?
H14A C14 H14C 109.5 . . ?
H14B C14 H14C 109.5 . . ?
Si1 C15 H15A 107.8 . . ?
Si1 C15 H15B 107.8 . . ?
H15A C15 H15B 107.1 . . ?
C16 C15 Si1 118.24(11) . . ?
C16 C15 H15A 107.8 . . ?
C16 C15 H15B 107.8 . . ?
Si2 C16 H16A 107.7 . . ?
Si2 C16 H16B 107.7 . . ?
C15 C16 Si2 118.43(11) . . ?
C15 C16 H16A 107.7 . . ?
C15 C16 H16B 107.7 . . ?
H16A C16 H16B 107.1 . . ?
Si2 C17 H17A 109.5 . . ?
Si2 C17 H17B 109.5 . . ?
Si2 C17 H17C 109.5 . . ?
H17A C17 H17B 109.5 . . ?
H17A C17 H17C 109.5 . . ?
H17B C17 H17C 109.5 . . ?
Si2 C18 H18A 109.5 . . ?
Si2 C18 H18B 109.5 . . ?
Si2 C18 H18C 109.5 . . ?
H18A C18 H18B 109.5 . . ?
H18A C18 H18C 109.5 . . ?
H18B C18 H18C 109.5 . . ?
C20 C19 N2 120.16(13) . . ?
C20 C19 C24 119.19(14) . . ?
C24 C19 N2 120.61(14) . . ?
C19 C20 C25 121.76(14) . . ?
C21 C20 C19 119.21(15) . . ?
C21 C20 C25 118.97(15) . . ?
C20 C21 H21 119.3 . . ?
C22 C21 C20 121.39(17) . . ?
C22 C21 H21 119.3 . . ?
C21 C22 H22 120.3 . . ?
C21 C22 C23 119.40(17) . . ?
C23 C22 H22 120.3 . . ?
C22 C23 H23 119.2 . . ?
C22 C23 C24 121.59(16) . . ?
C24 C23 H23 119.2 . . ?
C19 C24 C28 122.11(14) . . ?
C23 C24 C19 118.97(16) . . ?
C23 C24 C28 118.92(15) . . ?
C20 C25 H25 108.1 . . ?
C20 C25 C26 110.27(15) . . ?
C26 C25 H25 108.1 . . ?
C27 C25 C20 113.60(15) . . ?
C27 C25 H25 108.1 . . ?
C27 C25 C26 108.46(15) . . ?
C25 C26 H26A 109.5 . . ?
C25 C26 H26B 109.5 . . ?
C25 C26 H26C 109.5 . . ?
H26A C26 H26B 109.5 . . ?
H26A C26 H26C 109.5 . . ?
H26B C26 H26C 109.5 . . ?
C25 C27 H27A 109.5 . . ?
C25 C27 H27B 109.5 . . ?
C25 C27 H27C 109.5 . . ?
H27A C27 H27B 109.5 . . ?
H27A C27 H27C 109.5 . . ?
H27B C27 H27C 109.5 . . ?
C24 C28 H28 107.6 . . ?
C24 C28 C29 112.23(14) . . ?
C24 C28 C30 111.99(15) . . ?
C29 C28 H28 107.6 . . ?
C29 C28 C30 109.54(14) . . ?
C30 C28 H28 107.6 . . ?
C28 C29 H29A 109.5 . . ?
C28 C29 H29B 109.5 . . ?
C28 C29 H29C 109.5 . . ?
H29A C29 H29B 109.5 . . ?
H29A C29 H29C 109.5 . . ?
H29B C29 H29C 109.5 . . ?
C28 C30 H30A 109.5 . . ?
C28 C30 H30B 109.5 . . ?
C28 C30 H30C 109.5 . . ?
H30A C30 H30B 109.5 . . ?
H30A C30 H30C 109.5 . . ?
H30B C30 H30C 109.5 . . ?
N3 C31 Cu1 130.91(11) . . ?
N4 C31 Cu1 124.74(11) . . ?
N4 C31 N3 104.35(12) . . ?
N3 C32 H32 106.9 . . ?
N3 C32 C33 112.62(14) . . ?
N3 C32 C34 111.05(14) . . ?
C33 C32 H32 106.9 . . ?
C33 C32 C34 112.17(15) . . ?
C34 C32 H32 106.9 . . ?
C32 C33 H33A 109.5 . . ?
C32 C33 H33B 109.5 . . ?
C32 C33 H33C 109.5 . . ?
H33A C33 H33B 109.5 . . ?
H33A C33 H33C 109.5 . . ?
H33B C33 H33C 109.5 . . ?
C32 C34 H34A 109.5 . . ?
C32 C34 H34B 109.5 . . ?
C32 C34 H34C 109.5 . . ?
H34A C34 H34B 109.5 . . ?
H34A C34 H34C 109.5 . . ?
H34B C34 H34C 109.5 . . ?
N3 C35 C36 125.34(16) . . ?
C37 C35 N3 106.70(13) . . ?
C37 C35 C36 127.96(16) . . ?
C35 C36 H36A 109.5 . . ?
C35 C36 H36B 109.5 . . ?
C35 C36 H36C 109.5 . . ?
H36A C36 H36B 109.5 . . ?
H36A C36 H36C 109.5 . . ?
H36B C36 H36C 109.5 . . ?
N4 C37 C38 125.70(15) . . ?
C35 C37 N4 106.65(13) . . ?
C35 C37 C38 127.62(15) . . ?
C37 C38 H38A 109.5 . . ?
C37 C38 H38B 109.5 . . ?
C37 C38 H38C 109.5 . . ?
H38A C38 H38B 109.5 . . ?
H38A C38 H38C 109.5 . . ?
H38B C38 H38C 109.5 . . ?
N4 C39 H39 106.6 . . ?
N4 C39 C40 111.44(13) . . ?
N4 C39 C41 112.04(14) . . ?
C40 C39 H39 106.6 . . ?
C41 C39 H39 106.6 . . ?
C41 C39 C40 113.03(15) . . ?
C39 C40 H40A 109.5 . . ?
C39 C40 H40B 109.5 . . ?
C39 C40 H40C 109.5 . . ?
H40A C40 H40B 109.5 . . ?
H40A C40 H40C 109.5 . . ?
H40B C40 H40C 109.5 . . ?
C39 C41 H41A 109.5 . . ?
C39 C41 H41B 109.5 . . ?
C39 C41 H41C 109.5 . . ?
H41A C41 H41B 109.5 . . ?
H41A C41 H41C 109.5 . . ?
H41B C41 H41C 109.5 . . ?
Al1 C42 Cu1 81.98(5) . . ?
C43 C42 Cu1 77.77(10) . . ?
C43 C42 Al1 159.59(13) . . ?
C42 C43 Cu1 68.55(9) . . ?
C42 C43 C44 160.62(15) . . ?
C44 C43 Cu1 130.82(11) . . ?
C43 C44 C45 110.23(13) . . ?
C43 C44 C46 109.08(13) . . ?
C43 C44 C47 107.96(13) . . ?
C45 C44 C46 110.70(14) . . ?
C45 C44 C47 109.31(14) . . ?
C46 C44 C47 109.52(14) . . ?
C44 C45 H45A 109.5 . . ?
C44 C45 H45B 109.5 . . ?
C44 C45 H45C 109.5 . . ?
H45A C45 H45B 109.5 . . ?
H45A C45 H45C 109.5 . . ?
H45B C45 H45C 109.5 . . ?
C44 C46 H46A 109.5 . . ?
C44 C46 H46B 109.5 . . ?
C44 C46 H46C 109.5 . . ?
H46A C46 H46B 109.5 . . ?
H46A C46 H46C 109.5 . . ?
H46B C46 H46C 109.5 . . ?
C44 C47 H47A 109.5 . . ?
C44 C47 H47B 109.5 . . ?
C44 C47 H47C 109.5 . . ?
H47A C47 H47B 109.5 . . ?
H47A C47 H47C 109.5 . . ?
H47B C47 H47C 109.5 . . ?

loop_
_geom_bond_atom_site_label_1
_geom_bond_atom_site_label_2
_geom_bond_distance
_geom_bond_site_symmetry_2
_geom_bond_publ_flag
Cu1 H1 1.80(2) . ?
Cu1 Al1 2.6462(4) . ?
Cu1 C31 1.9494(15) . ?
Cu1 C42 2.0703(14) . ?
Cu1 C43 2.1740(14) . ?
Si1 N1 1.7354(12) . ?
Si1 C13 1.8747(17) . ?
Si1 C14 1.8728(19) . ?
Si1 C15 1.8737(18) . ?
Si2 N2 1.7273(12) . ?
Si2 C16 1.8713(18) . ?
Si2 C17 1.8700(19) . ?
Si2 C18 1.8746(17) . ?
Al1 H1 1.76(2) . ?
Al1 N1 1.8373(12) . ?
Al1 N2 1.8441(12) . ?
Al1 C42 1.9622(15) . ?
N1 C1 1.4410(19) . ?
N2 C19 1.4416(19) . ?
N3 C31 1.3622(18) . ?
N3 C32 1.474(2) . ?
N3 C35 1.402(2) . ?
N4 C31 1.3574(19) . ?
N4 C37 1.3965(19) . ?
N4 C39 1.4805(19) . ?
C1 C2 1.413(2) . ?
C1 C6 1.414(2) . ?
C2 C3 1.392(2) . ?
C2 C7 1.526(2) . ?
C3 H3 0.9300 . ?
C3 C4 1.379(3) . ?
C4 H4 0.9300 . ?
C4 C5 1.381(3) . ?
C5 H5 0.9300 . ?
C5 C6 1.389(2) . ?
C6 C10 1.517(2) . ?
C7 H7 0.9800 . ?
C7 C8 1.532(2) . ?
C7 C9 1.529(3) . ?
C8 H8A 0.9600 . ?
C8 H8B 0.9600 . ?
C8 H8C 0.9600 . ?
C9 H9A 0.9600 . ?
C9 H9B 0.9600 . ?
C9 H9C 0.9600 . ?
C10 H10 0.9800 . ?
C10 C11 1.522(3) . ?
C10 C12 1.526(3) . ?
C11 H11A 0.9600 . ?
C11 H11B 0.9600 . ?
C11 H11C 0.9600 . ?
C12 H12A 0.9600 . ?
C12 H12B 0.9600 . ?
C12 H12C 0.9600 . ?
C13 H13A 0.9600 . ?
C13 H13B 0.9600 . ?
C13 H13C 0.9600 . ?
C14 H14A 0.9600 . ?
C14 H14B 0.9600 . ?
C14 H14C 0.9600 . ?
C15 H15A 0.9700 . ?
C15 H15B 0.9700 . ?
C15 C16 1.537(3) . ?
C16 H16A 0.9700 . ?
C16 H16B 0.9700 . ?
C17 H17A 0.9600 . ?
C17 H17B 0.9600 . ?
C17 H17C 0.9600 . ?
C18 H18A 0.9600 . ?
C18 H18B 0.9600 . ?
C18 H18C 0.9600 . ?
C19 C20 1.413(2) . ?
C19 C24 1.416(2) . ?
C20 C21 1.394(2) . ?
C20 C25 1.521(2) . ?
C21 H21 0.9300 . ?
C21 C22 1.376(3) . ?
C22 H22 0.9300 . ?
C22 C23 1.381(3) . ?
C23 H23 0.9300 . ?
C23 C24 1.391(2) . ?
C24 C28 1.523(2) . ?
C25 H25 0.9800 . ?
C25 C26 1.530(2) . ?
C25 C27 1.521(2) . ?
C26 H26A 0.9600 . ?
C26 H26B 0.9600 . ?
C26 H26C 0.9600 . ?
C27 H27A 0.9600 . ?
C27 H27B 0.9600 . ?
C27 H27C 0.9600 . ?
C28 H28 0.9800 . ?
C28 C29 1.529(2) . ?
C28 C30 1.534(2) . ?
C29 H29A 0.9600 . ?
C29 H29B 0.9600 . ?
C29 H29C 0.9600 . ?
C30 H30A 0.9600 . ?
C30 H30B 0.9600 . ?
C30 H30C 0.9600 . ?
C32 H32 0.9800 . ?
C32 C33 1.527(2) . ?
C32 C34 1.529(2) . ?
C33 H33A 0.9600 . ?
C33 H33B 0.9600 . ?
C33 H33C 0.9600 . ?
C34 H34A 0.9600 . ?
C34 H34B 0.9600 . ?
C34 H34C 0.9600 . ?
C35 C36 1.497(2) . ?
C35 C37 1.345(2) . ?
C36 H36A 0.9600 . ?
C36 H36B 0.9600 . ?
C36 H36C 0.9600 . ?
C37 C38 1.495(2) . ?
C38 H38A 0.9600 . ?
C38 H38B 0.9600 . ?
C38 H38C 0.9600 . ?
C39 H39 0.9800 . ?
C39 C40 1.521(2) . ?
C39 C41 1.518(2) . ?
C40 H40A 0.9600 . ?
C40 H40B 0.9600 . ?
C40 H40C 0.9600 . ?
C41 H41A 0.9600 . ?
C41 H41B 0.9600 . ?
C41 H41C 0.9600 . ?
C42 C43 1.234(2) . ?
C43 C44 1.488(2) . ?
C44 C45 1.524(2) . ?
C44 C46 1.532(2) . ?
C44 C47 1.533(2) . ?
C45 H45A 0.9600 . ?
C45 H45B 0.9600 . ?
C45 H45C 0.9600 . ?
C46 H46A 0.9600 . ?
C46 H46B 0.9600 . ?
C46 H46C 0.9600 . ?
C47 H47A 0.9600 . ?
C47 H47B 0.9600 . ?
C47 H47C 0.9600 . ?

loop_
_geom_torsion_atom_site_label_1
_geom_torsion_atom_site_label_2
_geom_torsion_atom_site_label_3
_geom_torsion_atom_site_label_4
_geom_torsion
_geom_torsion_site_symmetry_1
_geom_torsion_site_symmetry_2
_geom_torsion_site_symmetry_3
_geom_torsion_site_symmetry_4
_geom_torsion_publ_flag
Cu1 Al1 N1 Si1 155.52(6) . . . . ?
Cu1 Al1 N1 C1 -18.45(12) . . . . ?
Cu1 Al1 N2 Si2 145.70(7) . . . . ?
Cu1 Al1 N2 C19 -26.93(11) . . . . ?
Cu1 C42 C43 C44 177.5(5) . . . . ?
Cu1 C43 C44 C45 -40.53(19) . . . . ?
Cu1 C43 C44 C46 81.21(16) . . . . ?
Cu1 C43 C44 C47 -159.86(12) . . . . ?
Si1 N1 C1 C2 -87.59(15) . . . . ?
Si1 N1 C1 C6 89.66(15) . . . . ?
Si1 C15 C16 Si2 73.73(15) . . . . ?
Si2 N2 C19 C20 -90.67(15) . . . . ?
Si2 N2 C19 C24 91.64(15) . . . . ?
Al1 N1 C1 C2 86.96(15) . . . . ?
Al1 N1 C1 C6 -95.78(14) . . . . ?
Al1 N2 C19 C20 82.85(14) . . . . ?
Al1 N2 C19 C24 -94.84(14) . . . . ?
Al1 C42 C43 Cu1 -7.3(3) . . . . ?
Al1 C42 C43 C44 170.2(3) . . . . ?
N1 Si1 C15 C16 -71.87(14) . . . . ?
N1 Al1 N2 Si2 -26.32(11) . . . . ?
N1 Al1 N2 C19 161.05(9) . . . . ?
N1 C1 C2 C3 174.68(14) . . . . ?
N1 C1 C2 C7 -3.8(2) . . . . ?
N1 C1 C6 C5 -174.68(14) . . . . ?
N1 C1 C6 C10 4.4(2) . . . . ?
N2 Si2 C16 C15 -71.06(14) . . . . ?
N2 Al1 N1 Si1 -32.38(10) . . . . ?
N2 Al1 N1 C1 153.65(10) . . . . ?
N2 C19 C20 C21 -172.65(14) . . . . ?
N2 C19 C20 C25 10.1(2) . . . . ?
N2 C19 C24 C23 172.73(14) . . . . ?
N2 C19 C24 C28 -7.1(2) . . . . ?
N3 C35 C37 N4 0.06(17) . . . . ?
N3 C35 C37 C38 178.25(15) . . . . ?
C1 C2 C3 C4 0.7(3) . . . . ?
C1 C2 C7 C8 110.90(18) . . . . ?
C1 C2 C7 C9 -125.84(17) . . . . ?
C1 C6 C10 C11 110.81(18) . . . . ?
C1 C6 C10 C12 -124.53(18) . . . . ?
C2 C1 C6 C5 2.6(2) . . . . ?
C2 C1 C6 C10 -178.26(14) . . . . ?
C2 C3 C4 C5 1.3(3) . . . . ?
C3 C2 C7 C8 -67.6(2) . . . . ?
C3 C2 C7 C9 55.7(2) . . . . ?
C3 C4 C5 C6 -1.3(3) . . . . ?
C4 C5 C6 C1 -0.7(3) . . . . ?
C4 C5 C6 C10 -179.81(17) . . . . ?
C5 C6 C10 C11 -70.1(2) . . . . ?
C5 C6 C10 C12 54.6(2) . . . . ?
C6 C1 C2 C3 -2.6(2) . . . . ?
C6 C1 C2 C7 178.94(14) . . . . ?
C7 C2 C3 C4 179.17(16) . . . . ?
C13 Si1 N1 Al1 -56.64(11) . . . . ?
C13 Si1 N1 C1 117.48(12) . . . . ?
C13 Si1 C15 C16 50.68(14) . . . . ?
C14 Si1 N1 Al1 -177.63(9) . . . . ?
C14 Si1 N1 C1 -3.51(13) . . . . ?
C14 Si1 C15 C16 166.48(13) . . . . ?
C15 Si1 N1 Al1 64.03(11) . . . . ?
C15 Si1 N1 C1 -121.85(11) . . . . ?
C16 Si2 N2 Al1 61.14(11) . . . . ?
C16 Si2 N2 C19 -126.65(12) . . . . ?
C17 Si2 N2 Al1 179.21(10) . . . . ?
C17 Si2 N2 C19 -8.58(14) . . . . ?
C17 Si2 C16 C15 168.08(13) . . . . ?
C18 Si2 N2 Al1 -60.53(12) . . . . ?
C18 Si2 N2 C19 111.69(12) . . . . ?
C18 Si2 C16 C15 53.50(14) . . . . ?
C19 C20 C21 C22 -1.3(3) . . . . ?
C19 C20 C25 C26 107.93(18) . . . . ?
C19 C20 C25 C27 -130.09(16) . . . . ?
C19 C24 C28 C29 115.71(16) . . . . ?
C19 C24 C28 C30 -120.61(17) . . . . ?
C20 C19 C24 C23 -5.0(2) . . . . ?
C20 C19 C24 C28 175.24(14) . . . . ?
C20 C21 C22 C23 -2.5(3) . . . . ?
C21 C20 C25 C26 -69.3(2) . . . . ?
C21 C20 C25 C27 52.7(2) . . . . ?
C21 C22 C23 C24 2.6(3) . . . . ?
C22 C23 C24 C19 1.1(3) . . . . ?
C22 C23 C24 C28 -179.06(17) . . . . ?
C23 C24 C28 C29 -64.1(2) . . . . ?
C23 C24 C28 C30 59.6(2) . . . . ?
C24 C19 C20 C21 5.1(2) . . . . ?
C24 C19 C20 C25 -172.17(14) . . . . ?
C25 C20 C21 C22 176.00(17) . . . . ?
C31 N3 C32 C33 120.92(16) . . . . ?
C31 N3 C32 C34 -112.31(17) . . . . ?
C31 N3 C35 C36 -179.43(16) . . . . ?
C31 N3 C35 C37 -0.22(17) . . . . ?
C31 N4 C37 C35 0.12(17) . . . . ?
C31 N4 C37 C38 -178.12(15) . . . . ?
C31 N4 C39 C40 -114.21(16) . . . . ?
C31 N4 C39 C41 118.03(17) . . . . ?
C32 N3 C31 Cu1 -4.0(2) . . . . ?
C32 N3 C31 N4 175.40(13) . . . . ?
C32 N3 C35 C36 5.8(3) . . . . ?
C32 N3 C35 C37 -175.04(14) . . . . ?
C35 N3 C31 Cu1 -179.16(11) . . . . ?
C35 N3 C31 N4 0.28(16) . . . . ?
C35 N3 C32 C33 -64.8(2) . . . . ?
C35 N3 C32 C34 62.0(2) . . . . ?
C36 C35 C37 N4 179.24(16) . . . . ?
C36 C35 C37 C38 -2.6(3) . . . . ?
C37 N4 C31 Cu1 179.24(10) . . . . ?
C37 N4 C31 N3 -0.25(16) . . . . ?
C37 N4 C39 C40 65.0(2) . . . . ?
C37 N4 C39 C41 -62.8(2) . . . . ?
C39 N4 C31 Cu1 -1.5(2) . . . . ?
C39 N4 C31 N3 179.06(12) . . . . ?
C39 N4 C37 C35 -179.14(14) . . . . ?
C39 N4 C37 C38 2.6(2) . . . . ?
C42 Al1 N1 Si1 96.73(9) . . . . ?
C42 Al1 N1 C1 -77.24(12) . . . . ?
C42 Al1 N2 Si2 -159.85(9) . . . . ?
C42 Al1 N2 C19 27.51(11) . . . . ?
C42 C43 C44 C45 142.5(4) . . . . ?
C42 C43 C44 C46 -95.7(5) . . . . ?
C42 C43 C44 C47 23.2(5) . . . . ?
